data_4333876
loop_
_publ_author_name
'Matthew J. Polinski'
'Evgeny V. Alekseev'
'Victoria R. Darling'
'Justin N. Cross'
'Wulf Depmeier'
'Thomas E. Albrecht-Schmitt'

_publ_section_title
;
 A New Family of Lanthanide Borate Halides with Unusual Coordination and a
 New Neodymium-Containing Cationic Framework
;
_journal_name_full 'Inorganic Chemistry'
_journal_page_first 1965
_journal_page_last 1975
_journal_paper_doi 10.1021/ic302309z
_journal_volume 52
_journal_year 2013
_chemical_formula_moiety Pr[B7O11(OH)(H2O)3I]
_chemical_formula_sum 'B7 I O15 Pr'
_chemical_formula_weight 583.48
_chemical_name_common 'Praseodymium(III) Borate Iodide'
_chemical_name_systematic
; 
 ? 
;
_space_group_IT_number 14
_symmetry_cell_setting monoclinic
_symmetry_space_group_name_Hall '-P 2yn'
_symmetry_space_group_name_H-M 'P 1 21/n 1'
_atom_sites_solution_hydrogens none
_atom_sites_solution_primary direct
_atom_sites_solution_secondary difmap
_audit_creation_method SHELXL-97
_cell_angle_alpha 90.00
_cell_angle_beta 90.0000(9)
_cell_angle_gamma 90.00
_cell_formula_units_Z 4
_cell_length_a 8.1504(16)
_cell_length_b 17.205(4)
_cell_length_c 9.814(2)
_cell_measurement_reflns_used 2977
_cell_measurement_temperature 100(2)
_cell_measurement_theta_max 28.48
_cell_measurement_theta_min 2.37
_cell_volume 1376.2(5)
_computing_cell_refinement 'Smart Saint'
_computing_data_collection Smart
_computing_data_reduction SAINT
_computing_molecular_graphics 'SHELXP-91 (Sheldrick, 1997)'
_computing_publication_material 'SHELXCIF-97 (Sheldrick, 2000)'
_computing_structure_refinement 'SHELXL-97 (Sheldrick, 2008)'
_computing_structure_solution 'SHELXS-97 (Sheldrick, 2008)'
_diffrn_ambient_temperature 100(2)
_diffrn_detector_area_resol_mean 0
_diffrn_measured_fraction_theta_full 'ACTA 50'
_diffrn_measured_fraction_theta_max 0.856
_diffrn_measurement_device_type 'BRUKER apex II'
_diffrn_measurement_method '0.5 wide w/ exposures'
_diffrn_radiation_monochromator 'Quazar Optics'
_diffrn_radiation_source 'Imus microfocused'
_diffrn_radiation_type MoK\a
_diffrn_radiation_wavelength 0.71073
_diffrn_reflns_av_R_equivalents 0.0834
_diffrn_reflns_av_sigmaI/netI 0.1316
_diffrn_reflns_limit_h_max 10
_diffrn_reflns_limit_h_min -10
_diffrn_reflns_limit_k_max 21
_diffrn_reflns_limit_k_min -22
_diffrn_reflns_limit_l_max 12
_diffrn_reflns_limit_l_min -12
_diffrn_reflns_number 13056
_diffrn_reflns_theta_full 'ACTA 50'
_diffrn_reflns_theta_max 28.48
_diffrn_reflns_theta_min 2.37
_exptl_absorpt_coefficient_mu 5.861
_exptl_absorpt_correction_T_max 0.970
_exptl_absorpt_correction_T_min 0.896
_exptl_absorpt_correction_type numerical
_exptl_absorpt_process_details SHELTXPREP
_exptl_crystal_colour Colorless
_exptl_crystal_density_diffrn 2.816
_exptl_crystal_description Needle
_exptl_crystal_F_000 1068
_exptl_crystal_size_max 0.096
_exptl_crystal_size_mid 0.015
_exptl_crystal_size_min 0.005
_refine_diff_density_max 3.529
_refine_diff_density_min -1.848
_refine_diff_density_rms 0.268
_refine_ls_extinction_method none
_refine_ls_goodness_of_fit_ref 0.873
_refine_ls_hydrogen_treatment none
_refine_ls_matrix_type full
_refine_ls_number_parameters 217
_refine_ls_number_reflns 2977
_refine_ls_number_restraints 54
_refine_ls_restrained_S_all 0.867
_refine_ls_R_factor_all 0.0808
_refine_ls_R_factor_gt 0.0466
_refine_ls_shift/su_max 0.000
_refine_ls_shift/su_mean 0.000
_refine_ls_structure_factor_coef Fsqd
_refine_ls_weighting_details 'calc w=1/[\s^2^(Fo^2^)+(0.0313P)^2^+0.0000P] where P=(Fo^2^+2Fc^2^)/3'
_refine_ls_weighting_scheme calc
_refine_ls_wR_factor_gt 0.0933
_refine_ls_wR_factor_ref 0.0999
_reflns_number_gt 1930
_reflns_number_total 2977
_reflns_threshold_expression >2sigma(I)
_cod_data_source_file ic302309z_si_002_08.cif
_cod_data_source_block PrBOI
_cod_database_code 4333876

loop_
_symmetry_equiv_pos_as_xyz
'x, y, z'
'-x+1/2, y+1/2, -z+1/2'
'-x, -y, -z'
'x-1/2, -y-1/2, z-1/2'

loop_
_atom_site_label
_atom_site_type_symbol
_atom_site_fract_x
_atom_site_fract_y
_atom_site_fract_z
_atom_site_U_iso_or_equiv
_atom_site_adp_type
_atom_site_occupancy
_atom_site_symmetry_multiplicity
_atom_site_calc_flag
_atom_site_refinement_flags
Pr1 Pr 0.29478(6) 0.30335(3) 0.75370(5) 0.00790(13) Uani 1 1 d .
I1 I 0.19306(9) 0.11413(4) 0.78694(8) 0.01923(18) Uani 1 1 d .
B4 B 0.1887(14) 0.4163(6) 0.2847(11) 0.012(2) Uani 1 1 d U
B7 B 0.2006(12) 0.3039(6) 1.1333(10) 0.006(2) Uani 1 1 d U
B3 B -0.1008(12) 0.3009(6) 0.7529(10) 0.0057(19) Uani 1 1 d U
B2 B 0.1969(13) 0.2860(6) 0.3919(11) 0.010(2) Uani 1 1 d U
B1 B 0.4508(13) 0.2509(6) 1.0230(10) 0.008(2) Uani 1 1 d U
B6 B -0.1414(14) 0.4462(7) 0.7760(12) 0.017(3) Uani 1 1 d .
B5 B 0.4504(13) 0.2286(6) 0.4946(11) 0.008(2) Uani 1 1 d .
O15 O -0.1851(8) 0.3726(4) 0.7367(7) 0.0102(14) Uani 1 1 d .
O14 O 0.2992(7) 0.2830(4) 1.0147(6) 0.0089(14) Uani 1 1 d .
O13 O 0.3005(7) 0.2637(4) 0.5053(6) 0.0085(14) Uani 1 1 d .
O12 O -0.2283(7) 0.2368(3) 0.7592(6) 0.0050(13) Uani 1 1 d .
O11 O 0.0078(7) 0.2984(4) 0.8728(6) 0.0083(13) Uani 1 1 d U
O10 O 0.1904(8) 0.4945(4) 0.3083(7) 0.0163(15) Uani 1 1 d U
O9 O 0.1749(8) 0.3692(4) 0.3941(7) 0.0114(14) Uani 1 1 d .
O8 O 0.2040(8) 0.3868(4) 0.1548(6) 0.0117(15) Uani 1 1 d .
O7 O 0.5354(7) 0.2538(4) 0.9037(6) 0.0079(13) Uani 1 1 d .
O6 O 0.1614(8) 0.4231(4) 0.6526(7) 0.0159(15) Uani 1 1 d .
O5 O 0.0093(8) 0.2834(4) 0.6380(6) 0.0101(14) Uani 1 1 d .
O4 O 0.5045(8) 0.3885(4) 0.6420(7) 0.0184(16) Uani 1 1 d U
O3 O 0.5326(8) 0.2242(4) 0.6160(6) 0.0097(14) Uani 1 1 d U
O2 O 0.3506(9) 0.4237(4) 0.8983(7) 0.0226(17) Uani 1 1 d .
O1 O -0.0651(10) 0.4599(4) 0.8984(8) 0.030(2) Uani 1 1 d .

loop_
_atom_site_aniso_label
_atom_site_aniso_U_11
_atom_site_aniso_U_22
_atom_site_aniso_U_33
_atom_site_aniso_U_23
_atom_site_aniso_U_13
_atom_site_aniso_U_12
Pr1 0.0065(2) 0.0147(3) 0.0025(2) 0.0002(2) 0.00088(17) 0.0006(2)
I1 0.0217(4) 0.0158(4) 0.0202(4) 0.0016(3) -0.0014(3) 0.0014(3)
B4 0.011(3) 0.012(3) 0.011(3) -0.0001(19) -0.0006(19) 0.0006(19)
B7 0.007(3) 0.007(3) 0.005(3) 0.0000(19) -0.0016(18) 0.0006(19)
B3 0.006(2) 0.007(2) 0.004(2) -0.0007(19) 0.0000(18) 0.0010(18)
B2 0.010(3) 0.010(3) 0.009(3) -0.0012(19) -0.0009(19) 0.0004(18)
B1 0.008(3) 0.008(3) 0.007(3) 0.0008(18) -0.0005(19) -0.0011(18)
B6 0.009(6) 0.027(7) 0.013(6) 0.005(5) -0.004(5) 0.000(5)
B5 0.012(5) 0.011(5) 0.002(5) -0.001(4) 0.003(4) -0.002(4)
O15 0.016(4) 0.009(3) 0.006(3) 0.002(3) -0.001(3) 0.005(3)
O14 0.007(3) 0.016(4) 0.003(3) -0.001(3) -0.001(3) 0.004(3)
O13 0.005(3) 0.016(4) 0.004(3) -0.002(3) 0.000(3) 0.000(3)
O12 0.006(3) 0.007(3) 0.002(3) 0.001(2) 0.000(2) -0.005(2)
O11 0.0066(19) 0.011(2) 0.0073(19) 0.0001(16) -0.0004(16) 0.0001(16)
O10 0.018(2) 0.016(2) 0.014(2) -0.0003(17) 0.0010(17) 0.0008(17)
O9 0.018(4) 0.008(3) 0.009(3) 0.000(3) 0.001(3) 0.000(3)
O8 0.017(4) 0.014(4) 0.004(3) -0.002(3) 0.002(3) 0.005(3)
O7 0.005(3) 0.013(3) 0.006(3) 0.001(3) -0.001(3) -0.001(3)
O6 0.017(4) 0.016(4) 0.014(4) 0.002(3) -0.007(3) 0.005(3)
O5 0.009(3) 0.014(4) 0.008(3) 0.001(3) 0.002(3) 0.001(3)
O4 0.0183(18) 0.0183(18) 0.0187(18) -0.0002(10) 0.0003(10) -0.0006(10)
O3 0.009(2) 0.012(2) 0.008(2) -0.0023(16) -0.0002(16) -0.0006(16)
O2 0.037(5) 0.023(4) 0.008(4) -0.003(3) -0.002(3) -0.005(4)
O1 0.047(5) 0.026(4) 0.016(4) -0.003(3) -0.017(4) 0.004(4)

loop_
_atom_type_symbol
_atom_type_description
_atom_type_scat_dispersion_real
_atom_type_scat_dispersion_imag
_atom_type_scat_source
B B 0.0013 0.0007 'International Tables Vol C Tables 4.2.6.8 and 6.1.1.4'
O O 0.0106 0.0060 'International Tables Vol C Tables 4.2.6.8 and 6.1.1.4'
I I -0.4742 1.8119 'International Tables Vol C Tables 4.2.6.8 and 6.1.1.4'
Pr Pr -0.2180 2.8214 'International Tables Vol C Tables 4.2.6.8 and 6.1.1.4'

loop_
_geom_angle_atom_site_label_1
_geom_angle_atom_site_label_2
_geom_angle_atom_site_label_3
_geom_angle
_geom_angle_site_symmetry_1
_geom_angle_site_symmetry_3
O4 Pr1 O6 69.2(2) . .
O4 Pr1 O13 74.0(2) . .
O6 Pr1 O13 81.4(2) . .
O4 Pr1 O2 69.3(2) . .
O6 Pr1 O2 68.5(2) . .
O13 Pr1 O2 138.7(2) . .
O4 Pr1 O14 120.2(2) . .
O6 Pr1 O14 120.3(2) . .
O13 Pr1 O14 156.52(19) . .
O2 Pr1 O14 63.7(2) . .
O4 Pr1 O7 85.7(2) . .
O6 Pr1 O7 144.5(2) . .
O13 Pr1 O7 116.32(19) . .
O2 Pr1 O7 79.4(2) . .
O14 Pr1 O7 51.95(19) . .
O4 Pr1 O5 119.7(2) . .
O6 Pr1 O5 63.5(2) . .
O13 Pr1 O5 64.0(2) . .
O2 Pr1 O5 120.5(2) . .
O14 Pr1 O5 115.2(2) . .
O7 Pr1 O5 151.2(2) . .
O4 Pr1 O11 145.6(2) . .
O6 Pr1 O11 79.5(2) . .
O13 Pr1 O11 115.97(19) . .
O2 Pr1 O11 86.4(2) . .
O14 Pr1 O11 64.23(19) . .
O7 Pr1 O11 114.29(19) . .
O5 Pr1 O11 52.66(19) . .
O4 Pr1 O3 65.8(2) . .
O6 Pr1 O3 121.1(2) . .
O13 Pr1 O3 51.35(19) . .
O2 Pr1 O3 123.6(2) . .
O14 Pr1 O3 114.43(19) . .
O7 Pr1 O3 65.15(19) . .
O5 Pr1 O3 110.62(19) . .
O11 Pr1 O3 147.22(19) . .
O4 Pr1 B1 105.4(3) . .
O6 Pr1 B1 139.0(3) . .
O13 Pr1 B1 137.9(2) . .
O2 Pr1 B1 71.7(3) . .
O14 Pr1 B1 26.0(2) . .
O7 Pr1 B1 26.1(2) . .
O5 Pr1 B1 134.8(2) . .
O11 Pr1 B1 88.6(2) . .
O3 Pr1 B1 89.2(2) . .
O4 Pr1 B5 66.8(2) . .
O6 Pr1 B5 101.0(3) . .
O13 Pr1 B5 25.4(2) . .
O2 Pr1 B5 135.7(3) . .
O14 Pr1 B5 138.3(2) . .
O7 Pr1 B5 91.1(2) . .
O5 Pr1 B5 87.3(2) . .
O11 Pr1 B5 135.6(2) . .
O3 Pr1 B5 26.0(2) . .
B1 Pr1 B5 114.4(3) . .
O4 Pr1 I1 140.74(16) . .
O6 Pr1 I1 135.82(16) . .
O13 Pr1 I1 80.65(14) . .
O2 Pr1 I1 140.62(16) . .
O14 Pr1 I1 77.13(14) . .
O7 Pr1 I1 79.27(14) . .
O5 Pr1 I1 72.31(14) . .
O11 Pr1 I1 72.89(14) . .
O3 Pr1 I1 74.99(13) . .
B1 Pr1 I1 74.6(2) . .
B5 Pr1 I1 77.36(19) . .
O9 B4 O10 117.2(9) . .
O9 B4 O8 121.5(9) . .
O10 B4 O8 121.3(9) . .
O8 B7 O14 110.5(7) 1_556 .
O8 B7 O3 111.3(8) 1_556 4_566
O14 B7 O3 109.9(8) . 4_566
O8 B7 O12 109.1(7) 1_556 4_666
O14 B7 O12 108.8(7) . 4_666
O3 B7 O12 107.2(7) 4_566 4_666
O15 B3 O5 112.8(8) . .
O15 B3 O11 113.9(8) . .
O5 B3 O11 103.9(7) . .
O15 B3 O12 107.7(7) . .
O5 B3 O12 107.4(7) . .
O11 B3 O12 111.0(7) . .
O9 B2 O13 108.9(8) . .
O9 B2 O7 110.2(8) . 4_565
O13 B2 O7 109.5(8) . 4_565
O9 B2 O12 108.9(8) . 4_665
O13 B2 O12 111.3(8) . 4_665
O7 B2 O12 108.0(8) 4_565 4_665
O14 B1 O5 123.1(8) . 4_666
O14 B1 O7 113.3(8) . .
O5 B1 O7 123.6(9) 4_666 .
O14 B1 Pr1 56.7(5) . .
O5 B1 Pr1 171.1(7) 4_666 .
O7 B1 Pr1 57.2(5) . .
O15 B6 O1 121.5(10) . .
O15 B6 O10 116.2(9) . 3_566
O1 B6 O10 122.1(10) . 3_566
O11 B5 O13 121.6(9) 4_665 .
O11 B5 O3 125.1(9) 4_665 .
O13 B5 O3 113.3(8) . .
O11 B5 Pr1 173.5(7) 4_665 .
O13 B5 Pr1 52.6(4) . .
O3 B5 Pr1 60.8(5) . .
B6 O15 B3 130.2(8) . .
B1 O14 B7 123.6(7) . .
B1 O14 Pr1 97.3(5) . .
B7 O14 Pr1 138.5(5) . .
B5 O13 B2 125.4(8) . .
B5 O13 Pr1 102.1(5) . .
B2 O13 Pr1 131.1(5) . .
B2 O12 B3 120.4(7) 4_566 .
B2 O12 B7 115.5(7) 4_566 4_565
B3 O12 B7 123.9(7) . 4_565
B5 O11 B3 120.3(7) 4_566 .
B5 O11 Pr1 135.1(6) 4_566 .
B3 O11 Pr1 100.3(5) . .
B4 O10 B6 128.8(9) . 3_566
B4 O9 B2 124.9(8) . .
B4 O8 B7 119.9(8) . 1_554
B1 O7 B2 119.9(8) . 4_666
B1 O7 Pr1 96.7(6) . .
B2 O7 Pr1 140.8(6) 4_666 .
B1 O5 B3 120.7(7) 4_565 .
B1 O5 Pr1 136.9(6) 4_565 .
B3 O5 Pr1 100.5(5) . .
B5 O3 B7 125.3(7) . 4_665
B5 O3 Pr1 93.2(5) . .
B7 O3 Pr1 140.7(5) 4_665 .

loop_
_geom_bond_atom_site_label_1
_geom_bond_atom_site_label_2
_geom_bond_distance
_geom_bond_site_symmetry_2
Pr1 O4 2.504(7) .
Pr1 O6 2.532(7) .
Pr1 O13 2.532(6) .
Pr1 O2 2.552(7) .
Pr1 O14 2.586(6) .
Pr1 O7 2.596(6) .
Pr1 O5 2.612(6) .
Pr1 O11 2.616(6) .
Pr1 O3 2.727(6) .
Pr1 B1 3.069(10) .
Pr1 B5 3.119(10) .
Pr1 I1 3.3752(11) .
B4 O9 1.350(13) .
B4 O10 1.365(12) .
B4 O8 1.378(13) .
B7 O8 1.440(12) 1_556
B7 O14 1.459(11) .
B7 O3 1.462(11) 4_566
B7 O12 1.533(11) 4_666
B3 O15 1.421(11) .
B3 O5 1.472(11) .
B3 O11 1.473(11) .
B3 O12 1.518(12) .
B2 O9 1.444(12) .
B2 O13 1.449(12) .
B2 O7 1.487(12) 4_565
B2 O12 1.490(12) 4_665
B1 O14 1.357(12) .
B1 O5 1.359(12) 4_666
B1 O7 1.361(12) .
B6 O15 1.370(13) .
B6 O1 1.373(13) .
B6 O10 1.373(13) 3_566
B5 O11 1.365(12) 4_665
B5 O13 1.367(12) .
B5 O3 1.369(12) .
O12 B2 1.490(12) 4_566
O12 B7 1.533(11) 4_565
O11 B5 1.365(12) 4_566
O10 B6 1.373(13) 3_566
O8 B7 1.440(12) 1_554
O7 B2 1.487(12) 4_666
O5 B1 1.359(12) 4_565
O3 B7 1.462(11) 4_665
